data_2013090
loop_
_publ_author_name
'Blake, Alexander J.'
'De, Binod B.'
'Li, Wan-Sheung'
'Thomas, Neil R.'

_publ_section_title
;Retroracemization using new forms of Belokon's original ligand: intermediate
 Ni^II^ complexes of
 <i>N</i>-({2-[<i>N</i>-(<i>S</i>)-alkylprolylamino]phenyl}phenylmethylene)-(<i>S</i>)-phenylalanine
 (alkyl is 2-picolyl, 3-picolyl or ethyl)
;
_journal_issue 12
_journal_name_full 'Acta Crystallographica Section C'
_journal_page_first m570
_journal_page_last m574
_journal_paper_doi 10.1107/S0108270102018309
_journal_volume 58
_journal_year 2002
_chemical_formula_iupac '[Ni (C33 H30 N4 O3)] , 0.5H2 O'
_chemical_formula_moiety 'C33 H30 N4 Ni O3 , 0.5H2 O'
_chemical_formula_sum 'C33 H31 N4 Ni O3.5'
_chemical_formula_weight 598.33
_chemical_name_systematic
;
[N-({2-[N-(S)-(3-picolyl)prolylamino]phenyl}phenylmethylene)-(S)-
phenylalaninato]nickel(II) hemihydrate
;
_space_group_IT_number 19
_symmetry_cell_setting orthorhombic
_symmetry_space_group_name_Hall 'P 2ac 2ab'
_symmetry_space_group_name_H-M 'P 21 21 21'
_atom_sites_solution_hydrogens geom
_atom_sites_solution_primary direct
_atom_sites_solution_secondary difmap
_audit_creation_method SHELXL97
_cell_angle_alpha 90
_cell_angle_beta 90
_cell_angle_gamma 90
_cell_formula_units_Z 8
_cell_length_a 11.522(4)
_cell_length_b 18.623(6)
_cell_length_c 25.828(7)
_cell_measurement_reflns_used 32
_cell_measurement_temperature 150(2)
_cell_measurement_theta_max 13.65
_cell_measurement_theta_min 12.4
_cell_volume 5542(3)
_computing_cell_refinement STADI4
_computing_data_collection 'STADI4 (Stoe & Cie, 1995)'
_computing_data_reduction 'X-RED (Stoe & Cie, 1995)'
_computing_molecular_graphics 'SHELXTL/PC (Bruker, 1997)'
_computing_publication_material 'SHELXL97 and PLATON (Spek, 2002)'
_computing_structure_refinement 'SHELXL97 (Sheldrick, 1997)'
_computing_structure_solution 'SHELXS97 (Sheldrick, 1990)'
_diffrn_ambient_temperature 150(2)
_diffrn_measured_fraction_theta_full 0.998
_diffrn_measured_fraction_theta_max 0.998
_diffrn_measurement_device_type 'Stoe Stadi-4 four-circle'
_diffrn_measurement_method \w/2\q
_diffrn_radiation_monochromator graphite
_diffrn_radiation_source 'fine-focus sealed tube'
_diffrn_radiation_type MoK\a
_diffrn_radiation_wavelength 0.71073
_diffrn_reflns_av_R_equivalents 0.044
_diffrn_reflns_av_sigmaI/netI 0.069
_diffrn_reflns_limit_h_max 12
_diffrn_reflns_limit_h_min 0
_diffrn_reflns_limit_k_max 20
_diffrn_reflns_limit_k_min -20
_diffrn_reflns_limit_l_max 29
_diffrn_reflns_limit_l_min 0
_diffrn_reflns_number 5291
_diffrn_reflns_theta_full 23.51
_diffrn_reflns_theta_max 23.51
_diffrn_reflns_theta_min 2.61
_diffrn_standards_decay_% 'variation +-5.2'
_diffrn_standards_interval_time 60
_diffrn_standards_number 3
_exptl_absorpt_coefficient_mu 0.745
_exptl_absorpt_correction_T_max 0.864
_exptl_absorpt_correction_T_min 0.789
_exptl_absorpt_correction_type '\y scan'
_exptl_absorpt_process_details '(X-RED; Stoe & Cie, 1995)'
_exptl_crystal_colour 'dark red'
_exptl_crystal_density_diffrn 1.434
_exptl_crystal_density_meas ?
_exptl_crystal_density_method 'not measured'
_exptl_crystal_description tablet
_exptl_crystal_F_000 2504
_exptl_crystal_size_max 0.35
_exptl_crystal_size_mid 0.27
_exptl_crystal_size_min 0.16
_refine_diff_density_max 0.48
_refine_diff_density_min -0.42
_refine_ls_abs_structure_details 'Flack (1983) with 194 Friedel pairs'
_refine_ls_abs_structure_Flack 0.01(3)
_refine_ls_extinction_method none
_refine_ls_goodness_of_fit_ref 1.29
_refine_ls_hydrogen_treatment constr
_refine_ls_matrix_type full
_refine_ls_number_parameters 748
_refine_ls_number_reflns 4765
_refine_ls_number_restraints 369
_refine_ls_restrained_S_all 1.29
_refine_ls_R_factor_all 0.100
_refine_ls_R_factor_gt 0.066
_refine_ls_shift/su_max 0.004
_refine_ls_shift/su_mean 0.000
_refine_ls_structure_factor_coef Fsqd
_refine_ls_weighting_details 'calc w = 1/[\s^2^(Fo^2^)+16.36P] where P=(Fo^2^+2Fc^2^)/3'
_refine_ls_weighting_scheme calc
_refine_ls_wR_factor_gt 0.106
_refine_ls_wR_factor_ref 0.126
_reflns_number_gt 3785
_reflns_number_total 4765
_reflns_threshold_expression I>2\s(I)
_cod_data_source_file sk1578.cif
_cod_data_source_block II
_cod_depositor_comments
;
The following automatic conversions were performed:

'_exptl_crystal_density_meas' value 'not measured' was changed to '?'
- the value is perceived as not measured.

Automatic conversion script
Id: cif_fix_values 3008 2015-01-20 13:52:24Z robertas 
;
_cod_original_formula_sum 'C33 H31 N4 Ni O3.50'
_cod_database_code 2013090
_cod_database_fobs_code 2013090

loop_
_symmetry_equiv_pos_as_xyz
'x, y, z'
'-x+1/2, -y, z+1/2'
'-x, y+1/2, -z+1/2'
'x+1/2, -y+1/2, -z'

loop_
_atom_site_aniso_label
_atom_site_aniso_U_11
_atom_site_aniso_U_22
_atom_site_aniso_U_33
_atom_site_aniso_U_12
_atom_site_aniso_U_13
_atom_site_aniso_U_23
Ni 0.0322(8) 0.0184(6) 0.0334(8) -0.0008(7) 0.0093(7) 0.0009(6)
O1 0.059(5) 0.022(3) 0.027(4) 0.005(4) 0.010(4) 0.005(3)
O2 0.038(4) 0.024(4) 0.055(5) -0.001(4) 0.026(4) -0.001(4)
O3 0.066(6) 0.017(3) 0.070(5) -0.013(4) 0.046(5) -0.004(4)
N1 0.124(12) 0.091(10) 0.074(8) -0.014(8) -0.058(9) 0.031(8)
N2 0.032(5) 0.030(4) 0.027(4) -0.003(4) 0.005(4) -0.001(4)
N3 0.034(5) 0.015(4) 0.025(4) -0.001(4) 0.010(4) 0.003(3)
N4 0.035(5) 0.016(4) 0.034(5) -0.004(4) 0.010(4) -0.007(4)
C1 0.082(12) 0.082(10) 0.047(8) -0.019(9) -0.010(8) -0.030(7)
C2 0.084(13) 0.171(18) 0.025(7) -0.043(11) -0.012(8) -0.018(9)
C3 0.131(19) 0.154(17) 0.038(7) 0.040(11) -0.051(8) -0.037(10)
C4 0.063(10) 0.062(9) 0.058(8) -0.004(7) -0.028(7) 0.005(7)
C5 0.051(9) 0.051(8) 0.055(7) -0.017(7) -0.016(7) -0.004(6)
C6 0.031(6) 0.041(7) 0.056(7) -0.004(5) 0.005(6) -0.004(6)
C7 0.035(7) 0.042(6) 0.039(6) 0.010(6) 0.018(6) 0.010(5)
C8 0.054(8) 0.050(6) 0.025(6) 0.016(7) 0.011(6) 0.006(5)
C9 0.039(7) 0.043(6) 0.022(6) 0.015(5) 0.009(5) 0.002(5)
C10 0.025(6) 0.023(5) 0.033(5) 0.004(5) -0.004(5) 0.000(4)
C11 0.029(6) 0.032(5) 0.021(5) -0.001(5) -0.001(5) 0.011(5)
C12 0.040(6) 0.028(5) 0.018(5) -0.009(5) 0.003(5) -0.007(5)
C13 0.052(8) 0.025(6) 0.040(7) 0.013(6) 0.016(6) -0.001(5)
C14 0.094(11) 0.017(5) 0.042(7) 0.006(7) 0.028(8) 0.004(5)
C15 0.075(9) 0.023(6) 0.041(7) 0.001(6) 0.028(7) 0.003(5)
C16 0.052(8) 0.030(6) 0.034(7) 0.004(6) 0.016(6) 0.000(5)
C17 0.035(6) 0.019(5) 0.021(6) -0.002(5) 0.007(5) -0.004(4)
C18 0.032(6) 0.021(5) 0.015(5) -0.005(5) 0.005(5) -0.005(4)
C19 0.022(6) 0.021(5) 0.022(5) -0.003(4) 0.002(5) 0.000(4)
C20 0.039(7) 0.026(6) 0.038(7) -0.006(5) 0.000(6) 0.001(5)
C21 0.028(6) 0.037(6) 0.062(7) -0.016(6) -0.007(6) 0.004(6)
C22 0.032(7) 0.032(6) 0.050(7) 0.002(6) 0.004(6) 0.008(5)
C23 0.037(7) 0.022(5) 0.035(6) 0.000(5) 0.015(5) -0.002(5)
C24 0.031(6) 0.033(6) 0.016(5) -0.003(5) 0.006(5) -0.002(4)
C25 0.044(7) 0.016(5) 0.049(7) 0.002(5) 0.023(6) 0.006(5)
C26 0.042(7) 0.038(6) 0.064(8) 0.021(6) 0.016(6) 0.029(6)
C27 0.033(6) 0.034(6) 0.044(6) 0.009(6) 0.005(5) 0.025(5)
C28 0.026(6) 0.054(7) 0.046(7) -0.003(6) 0.002(6) 0.025(6)
C29 0.046(8) 0.045(7) 0.037(7) 0.003(7) -0.010(6) 0.015(6)
C30 0.042(8) 0.054(7) 0.043(7) 0.015(6) 0.008(6) 0.012(6)
C31 0.047(8) 0.051(7) 0.037(7) 0.005(7) 0.005(6) 0.017(6)
C32 0.048(8) 0.032(6) 0.055(8) 0.002(6) 0.005(6) 0.017(5)
C33 0.061(8) 0.031(6) 0.038(7) -0.015(6) 0.023(7) -0.002(5)
NiA 0.0317(8) 0.0216(6) 0.0272(7) -0.0012(7) 0.0017(7) 0.0045(6)
O1A 0.051(5) 0.024(4) 0.054(5) 0.004(4) 0.002(4) 0.004(4)
O2A 0.042(5) 0.028(4) 0.026(4) 0.000(4) 0.005(4) 0.000(3)
O3A 0.062(5) 0.020(4) 0.032(4) -0.001(4) -0.002(4) 0.003(3)
N1A 0.065(8) 0.048(6) 0.079(7) 0.006(6) -0.028(7) 0.012(6)
N2A 0.041(6) 0.019(4) 0.036(5) -0.004(4) 0.006(4) 0.001(4)
N3A 0.030(5) 0.021(4) 0.036(5) -0.001(4) 0.001(4) 0.004(4)
N4A 0.034(5) 0.024(4) 0.026(5) 0.007(4) -0.007(4) 0.005(4)
C1A 0.038(7) 0.019(5) 0.043(6) -0.012(5) -0.007(6) 0.001(5)
C2A 0.045(8) 0.030(6) 0.055(8) 0.003(6) -0.007(7) -0.008(6)
C3A 0.066(10) 0.050(8) 0.062(8) 0.009(8) -0.022(8) -0.003(7)
C4A 0.043(8) 0.031(6) 0.080(8) 0.003(6) -0.017(7) 0.007(6)
C5A 0.023(6) 0.029(6) 0.045(6) -0.009(5) 0.006(5) -0.008(5)
C6A 0.034(6) 0.029(5) 0.058(7) -0.006(6) 0.015(6) -0.002(6)
C7A 0.075(10) 0.036(6) 0.030(6) 0.009(7) 0.017(6) -0.004(5)
C8A 0.041(7) 0.049(7) 0.043(7) -0.005(7) -0.014(6) 0.005(6)
C9A 0.038(7) 0.028(5) 0.043(6) 0.001(6) 0.002(6) -0.011(5)
C10A 0.037(6) 0.021(5) 0.040(6) -0.004(5) -0.002(5) -0.003(5)
C11A 0.033(7) 0.028(6) 0.038(6) -0.006(5) -0.007(5) 0.006(5)
C12A 0.029(6) 0.017(5) 0.032(5) -0.009(4) -0.008(5) 0.005(4)
C13A 0.023(6) 0.034(6) 0.044(6) -0.002(5) -0.004(5) 0.017(5)
C14A 0.037(7) 0.042(6) 0.028(6) -0.010(6) -0.017(5) 0.010(5)
C15A 0.039(7) 0.043(6) 0.024(5) -0.011(6) -0.005(6) 0.014(5)
C16A 0.035(7) 0.036(6) 0.027(5) -0.005(6) -0.004(5) 0.005(5)
C17A 0.022(6) 0.026(5) 0.026(5) -0.005(4) -0.004(5) 0.004(4)
C18A 0.022(5) 0.024(5) 0.028(5) -0.003(5) -0.009(5) -0.001(4)
C19A 0.026(5) 0.022(5) 0.021(5) 0.000(4) -0.002(5) 0.003(5)
C20A 0.036(7) 0.038(6) 0.028(6) -0.006(6) -0.002(6) -0.001(5)
C21A 0.052(7) 0.041(7) 0.022(6) 0.000(6) 0.005(6) -0.003(5)
C22A 0.039(7) 0.046(7) 0.043(7) 0.012(6) 0.007(6) -0.011(6)
C23A 0.029(6) 0.050(7) 0.031(6) 0.005(6) 0.002(5) 0.003(5)
C24A 0.037(6) 0.038(6) 0.027(6) -0.001(5) -0.010(5) -0.002(5)
C25A 0.038(6) 0.027(5) 0.029(5) 0.006(5) 0.009(5) 0.006(4)
C26A 0.034(7) 0.039(6) 0.037(7) 0.008(6) -0.002(6) 0.012(5)
C27A 0.028(6) 0.047(6) 0.025(6) 0.008(6) -0.011(5) 0.013(5)
C28A 0.053(9) 0.042(7) 0.051(8) -0.005(7) -0.021(7) 0.010(6)
C29A 0.081(11) 0.049(7) 0.083(10) 0.024(8) -0.058(9) -0.004(8)
C30A 0.049(10) 0.087(10) 0.087(10) 0.045(9) -0.045(8) -0.056(9)
C31A 0.043(9) 0.139(13) 0.046(8) -0.017(11) 0.006(8) -0.033(9)
C32A 0.062(9) 0.067(8) 0.026(6) -0.005(8) -0.007(6) -0.001(6)
C33A 0.043(7) 0.025(5) 0.021(6) 0.001(5) 0.001(5) -0.001(5)
O1W 0.105(11) 0.239(17) 0.131(11) -0.012(13) 0.029(10) 0.038(13)

loop_
_atom_site_label
_atom_site_fract_x
_atom_site_fract_y
_atom_site_fract_z
_atom_site_U_iso_or_equiv
_atom_site_thermal_displace_type
_atom_site_calc_flag
_atom_site_refinement_flags
_atom_site_occupancy
_atom_site_type_symbol
Ni 0.81375(12) 0.30046(7) 0.34360(5) 0.0280(4) Uani . . 1.000 Ni
O1 0.8069(7) 0.5119(3) 0.3414(3) 0.036(2) Uani . . 1.000 O
O2 0.7548(6) 0.2086(3) 0.3552(3) 0.039(3) Uani . . 1.000 O
O3 0.8069(7) 0.0934(3) 0.3547(3) 0.051(3) Uani . . 1.000 O
N1 0.5019(14) 0.4648(7) 0.2469(6) 0.096(6) Uani . . 1.000 N
N2 0.6812(8) 0.3410(4) 0.3774(3) 0.030(3) Uani . . 1.000 N
N3 0.8538(7) 0.3929(3) 0.3239(3) 0.025(3) Uani . . 1.000 N
N4 0.9469(7) 0.2569(4) 0.3214(3) 0.028(3) Uani . . 1.000 N
C1 0.6316(13) 0.3460(8) 0.2546(5) 0.070(6) Uani . . 1.000 C
C2 0.6307(14) 0.3839(10) 0.2106(5) 0.093(8) Uani . . 1.000 C
C3 0.5629(18) 0.4429(11) 0.2069(6) 0.110(9) Uani . . 1.000 C
C4 0.4953(12) 0.4266(7) 0.2909(5) 0.061(5) Uani . . 1.000 C
C5 0.5649(11) 0.3668(6) 0.2973(4) 0.052(5) Uani . . 1.000 C
C6 0.5708(9) 0.3286(6) 0.3485(4) 0.043(4) Uani . . 1.000 C
C7 0.6687(10) 0.3097(5) 0.4316(3) 0.039(4) Uani . . 1.000 C
C8 0.6638(11) 0.3747(5) 0.4678(3) 0.043(4) Uani . . 1.000 C
C9 0.7443(9) 0.4271(5) 0.4406(3) 0.035(4) Uani . . 1.000 C
C10 0.7040(8) 0.4202(4) 0.3840(3) 0.027(3) Uani . . 1.000 C
C11 0.7940(9) 0.4471(5) 0.3468(4) 0.027(3) Uani . . 1.000 C
C12 0.9389(9) 0.4064(5) 0.2858(3) 0.029(3) Uani . . 1.000 C
C13 0.9346(10) 0.4701(5) 0.2564(4) 0.039(4) Uani . . 1.000 C
C14 1.0208(12) 0.4854(5) 0.2198(4) 0.051(5) Uani . . 1.000 C
C15 1.1107(11) 0.4391(5) 0.2108(4) 0.046(4) Uani . . 1.000 C
C16 1.1137(10) 0.3760(5) 0.2382(4) 0.039(4) Uani . . 1.000 C
C17 1.0280(9) 0.3566(5) 0.2749(4) 0.025(3) Uani . . 1.000 C
C18 1.0339(8) 0.2842(4) 0.2962(3) 0.023(3) Uani . . 1.000 C
C19 1.1431(8) 0.2406(5) 0.2865(3) 0.022(3) Uani . . 1.000 C
C20 1.2418(9) 0.2536(5) 0.3158(4) 0.034(4) Uani . . 1.000 C
C21 1.3396(9) 0.2115(5) 0.3090(4) 0.042(4) Uani . . 1.000 C
C22 1.3403(10) 0.1568(5) 0.2731(4) 0.038(4) Uani . . 1.000 C
C23 1.2431(9) 0.1448(5) 0.2431(4) 0.031(3) Uani . . 1.000 C
C24 1.1441(9) 0.1854(5) 0.2503(3) 0.027(3) Uani . . 1.000 C
C25 0.9547(9) 0.1807(5) 0.3393(4) 0.036(4) Uani . . 1.000 C
C26 1.0266(10) 0.1686(6) 0.3882(4) 0.048(4) Uani . . 1.000 C
C27 0.9804(9) 0.2049(5) 0.4366(4) 0.037(3) Uani . . 1.000 C
C28 1.0112(9) 0.2748(6) 0.4487(4) 0.042(4) Uani . . 1.000 C
C29 0.9695(10) 0.3076(6) 0.4931(4) 0.043(4) Uani . . 1.000 C
C30 0.8928(10) 0.2713(6) 0.5244(4) 0.046(4) Uani . . 1.000 C
C31 0.8589(10) 0.2029(6) 0.5125(4) 0.045(4) Uani . . 1.000 C
C32 0.9032(10) 0.1703(6) 0.4686(4) 0.045(4) Uani . . 1.000 C
C33 0.8283(11) 0.1580(5) 0.3494(4) 0.043(4) Uani . . 1.000 C
NIA 0.66302(13) 0.08870(6) 0.04732(5) 0.0268(4) Uani . . 1.000 Ni
O1A 0.5869(7) 0.2866(3) 0.0069(3) 0.043(3) Uani . . 1.000 O
O2A 0.6452(6) 0.0025(3) 0.0839(3) 0.032(3) Uani . . 1.000 O
O3A 0.7405(7) -0.0974(3) 0.1059(3) 0.038(3) Uani . . 1.000 O
N1A 0.3458(10) 0.1478(5) -0.0792(4) 0.064(4) Uani . . 1.000 N
N2A 0.5272(8) 0.1270(4) 0.0816(3) 0.032(3) Uani . . 1.000 N
N3A 0.6657(8) 0.1705(4) 0.0066(3) 0.029(3) Uani . . 1.000 N
N4A 0.7956(7) 0.0480(4) 0.0190(3) 0.028(3) Uani . . 1.000 N
C1A 0.4757(10) 0.0434(5) -0.0284(4) 0.033(3) Uani . . 1.000 C
C2A 0.4727(11) 0.0459(6) -0.0806(4) 0.043(4) Uani . . 1.000 C
C3A 0.4110(12) 0.0988(7) -0.1037(5) 0.059(5) Uani . . 1.000 C
C4A 0.3533(11) 0.1453(6) -0.0260(5) 0.051(4) Uani . . 1.000 C
C5A 0.4156(9) 0.0939(6) 0.0012(4) 0.032(3) Uani . . 1.000 C
C6A 0.4213(9) 0.0921(6) 0.0596(4) 0.040(3) Uani . . 1.000 C
C7A 0.5290(12) 0.1166(5) 0.1401(4) 0.047(4) Uani . . 1.000 C
C8A 0.5371(10) 0.1904(6) 0.1644(4) 0.044(4) Uani . . 1.000 C
C9A 0.5876(10) 0.2364(5) 0.1209(4) 0.036(3) Uani . . 1.000 C
C10A 0.5297(9) 0.2064(5) 0.0722(3) 0.033(3) Uani . . 1.000 C
C11A 0.5968(9) 0.2246(5) 0.0239(4) 0.033(4) Uani . . 1.000 C
C12A 0.7182(8) 0.1738(4) -0.0425(4) 0.026(3) Uani . . 1.000 C
C13A 0.6863(9) 0.2262(5) -0.0790(4) 0.034(3) Uani . . 1.000 C
C14A 0.7345(9) 0.2283(6) -0.1282(4) 0.036(4) Uani . . 1.000 C
C15A 0.8167(10) 0.1786(5) -0.1428(4) 0.035(3) Uani . . 1.000 C
C16A 0.8490(9) 0.1265(5) -0.1082(3) 0.033(3) Uani . . 1.000 C
C17A 0.8018(8) 0.1226(5) -0.0578(3) 0.025(3) Uani . . 1.000 C
C18A 0.8433(8) 0.0637(4) -0.0248(3) 0.025(3) Uani . . 1.000 C
C19A 0.9418(8) 0.0185(5) -0.0461(4) 0.023(3) Uani . . 1.000 C
C20A 0.9161(10) -0.0410(5) -0.0758(4) 0.034(4) Uani . . 1.000 C
C21A 1.0051(9) -0.0797(6) -0.0988(4) 0.038(4) Uani . . 1.000 C
C22A 1.1191(10) -0.0608(6) -0.0924(4) 0.043(4) Uani . . 1.000 C
C23A 1.1431(9) -0.0016(6) -0.0621(4) 0.037(4) Uani . . 1.000 C
C24A 1.0564(9) 0.0389(5) -0.0397(4) 0.034(3) Uani . . 1.000 C
C25A 0.8377(9) -0.0129(5) 0.0512(4) 0.031(3) Uani . . 1.000 C
C26A 0.9363(9) 0.0100(5) 0.0875(4) 0.037(4) Uani . . 1.000 C
C27A 0.9078(9) 0.0710(5) 0.1233(4) 0.033(3) Uani . . 1.000 C
C28A 0.9335(11) 0.1403(5) 0.1106(5) 0.049(5) Uani . . 1.000 C
C29A 0.9075(13) 0.1955(7) 0.1442(5) 0.071(5) Uani . . 1.000 C
C30A 0.8548(12) 0.1801(8) 0.1903(6) 0.074(6) Uani . . 1.000 C
C31A 0.8270(13) 0.1116(8) 0.2037(5) 0.076(6) Uani . . 1.000 C
C32A 0.8550(11) 0.0563(7) 0.1702(4) 0.052(4) Uani . . 1.000 C
C33A 0.7334(9) -0.0396(5) 0.0834(4) 0.030(3) Uani . . 1.000 C
O1W 0.6084(12) 0.0965(10) 0.2842(5) 0.158(8) Uani . . 1.000 O
H1 0.67840 0.30420 0.25690 0.0840 Uiso calc R 1.000 H
H2 0.67740 0.36940 0.18210 0.1120 Uiso calc R 1.000 H
H3 0.55920 0.46870 0.17520 0.1340 Uiso calc R 1.000 H
H4 0.44310 0.44070 0.31750 0.0730 Uiso calc R 1.000 H
H6A 0.50500 0.34470 0.37030 0.0510 Uiso calc R 1.000 H
H6B 0.56150 0.27640 0.34250 0.0510 Uiso calc R 1.000 H
H7A 0.73580 0.27870 0.44010 0.0460 Uiso calc R 1.000 H
H7B 0.59670 0.28090 0.43440 0.0460 Uiso calc R 1.000 H
H8A 0.58400 0.39410 0.47050 0.0520 Uiso calc R 1.000 H
H8B 0.69260 0.36250 0.50280 0.0520 Uiso calc R 1.000 H
H9A 0.82660 0.41290 0.44460 0.0420 Uiso calc R 1.000 H
H9B 0.73380 0.47660 0.45380 0.0420 Uiso calc R 1.000 H
H10 0.63010 0.44760 0.37900 0.0320 Uiso calc R 1.000 H
H13 0.87260 0.50300 0.26150 0.0470 Uiso calc R 1.000 H
H14 1.01680 0.52900 0.20080 0.0610 Uiso calc R 1.000 H
H15 1.16940 0.45030 0.18620 0.0560 Uiso calc R 1.000 H
H16 1.17620 0.34380 0.23220 0.0460 Uiso calc R 1.000 H
H20 1.24240 0.29150 0.34040 0.0410 Uiso calc R 1.000 H
H21 1.40680 0.22040 0.32920 0.0500 Uiso calc R 1.000 H
H22 1.40720 0.12750 0.26910 0.0450 Uiso calc R 1.000 H
H23 1.24430 0.10840 0.21730 0.0370 Uiso calc R 1.000 H
H24 1.07650 0.17550 0.23050 0.0320 Uiso calc R 1.000 H
H25 0.98710 0.15070 0.31070 0.0440 Uiso calc R 1.000 H
H26A 1.03130 0.11630 0.39480 0.0580 Uiso calc R 1.000 H
H26B 1.10650 0.18610 0.38180 0.0580 Uiso calc R 1.000 H
H28 1.06160 0.30060 0.42630 0.0510 Uiso calc R 1.000 H
H29 0.99370 0.35490 0.50190 0.0510 Uiso calc R 1.000 H
H30 0.86310 0.29400 0.55450 0.0550 Uiso calc R 1.000 H
H31 0.80570 0.17800 0.53420 0.0540 Uiso calc R 1.000 H
H32 0.87950 0.12270 0.46030 0.0540 Uiso calc R 1.000 H
H6A1 0.35180 0.11650 0.07360 0.0490 Uiso calc R 1.000 H
H1A 0.51920 0.00690 -0.01160 0.0400 Uiso calc R 1.000 H
H6A2 0.41890 0.04150 0.07110 0.0490 Uiso calc R 1.000 H
H2A 0.51300 0.01120 -0.10070 0.0520 Uiso calc R 1.000 H
H7A1 0.45730 0.09200 0.15160 0.0560 Uiso calc R 1.000 H
H3A 0.41420 0.10150 -0.14040 0.0710 Uiso calc R 1.000 H
H7A2 0.59650 0.08690 0.15030 0.0560 Uiso calc R 1.000 H
H4A 0.31330 0.18100 -0.00680 0.0620 Uiso calc R 1.000 H
H8A1 0.58890 0.19000 0.19490 0.0530 Uiso calc R 1.000 H
H8A2 0.45960 0.20810 0.17490 0.0530 Uiso calc R 1.000 H
H9A1 0.67310 0.23130 0.11910 0.0430 Uiso calc R 1.000 H
H9A2 0.56810 0.28770 0.12590 0.0430 Uiso calc R 1.000 H
H10A 0.44860 0.22520 0.06940 0.0390 Uiso calc R 1.000 H
H13A 0.63020 0.26130 -0.06970 0.0400 Uiso calc R 1.000 H
H14A 0.71060 0.26430 -0.15200 0.0430 Uiso calc R 1.000 H
H15A 0.85050 0.18040 -0.17630 0.0420 Uiso calc R 1.000 H
H16A 0.90510 0.09190 -0.11840 0.0390 Uiso calc R 1.000 H
H20A 0.83770 -0.05530 -0.08050 0.0410 Uiso calc R 1.000 H
H21A 0.98660 -0.12020 -0.11950 0.0460 Uiso calc R 1.000 H
H22A 1.17960 -0.08760 -0.10820 0.0510 Uiso calc R 1.000 H
H23A 1.22180 0.01170 -0.05660 0.0440 Uiso calc R 1.000 H
H24A 1.07520 0.08040 -0.02000 0.0400 Uiso calc R 1.000 H
H25A 0.86550 -0.05240 0.02810 0.0380 Uiso calc R 1.000 H
H26C 0.95960 -0.03200 0.10860 0.0440 Uiso calc R 1.000 H
H26D 1.00400 0.02400 0.06610 0.0440 Uiso calc R 1.000 H
H28A 0.96970 0.15060 0.07840 0.0580 Uiso calc R 1.000 H
H29A 0.92590 0.24370 0.13550 0.0850 Uiso calc R 1.000 H
H30A 0.83720 0.21810 0.21360 0.0890 Uiso calc R 1.000 H
H31A 0.78890 0.10190 0.23560 0.0910 Uiso calc R 1.000 H
H32A 0.83800 0.00810 0.17940 0.0620 Uiso calc R 1.000 H

loop_
_atom_type_symbol
_atom_type_description
_atom_type_scat_dispersion_real
_atom_type_scat_dispersion_imag
_atom_type_scat_source
C C 0.0033 0.0016 'International Tables Vol C Tables 4.2.6.8 and 6.1.1.4'
H H 0.0000 0.0000 'International Tables Vol C Tables 4.2.6.8 and 6.1.1.4'
N N 0.0061 0.0033 'International Tables Vol C Tables 4.2.6.8 and 6.1.1.4'
O O 0.0106 0.0060 'International Tables Vol C Tables 4.2.6.8 and 6.1.1.4'
Ni Ni 0.3393 1.1124 'International Tables Vol C Tables 4.2.6.8 and 6.1.1.4'

loop_
_geom_angle_atom_site_label_1
_geom_angle_atom_site_label_2
_geom_angle_atom_site_label_3
_geom_angle
_geom_angle_publ_flag
N2 Ni N3 87.6(3) yes
N2 Ni N4 171.0(3) yes
N2 Ni O2 89.9(3) yes
N3 Ni N4 96.7(3) yes
N3 Ni O2 170.7(3) yes
N4 Ni O2 87.1(3) yes
N2A NiA N3A 88.3(4) yes
N2A NiA N4A 175.6(3) yes
N2A NiA O2A 89.8(3) yes
N3A NiA N4A 95.6(4) yes
N3A NiA O2A 173.3(4) yes
N4A NiA O2A 86.5(3) yes
Ni O2 C33 114.6(7) ?
NiA O2A C33A 115.6(6) ?
C3 N1 C4 122.1(15) ?
Ni N2 C6 113.0(6) ?
Ni N2 C7 110.1(6) ?
Ni N2 C10 107.4(6) ?
C6 N2 C7 108.6(8) ?
C6 N2 C10 110.9(7) ?
C7 N2 C10 106.7(7) ?
C11 N3 C12 121.6(7) ?
Ni N3 C11 116.4(6) ?
Ni N3 C12 122.0(6) ?
Ni N4 C25 112.0(6) ?
Ni N4 C18 129.1(6) ?
C18 N4 C25 118.7(8) ?
C3A N1A C4A 114.4(10) ?
NiA N2A C10A 105.9(6) ?
NiA N2A C7A 113.3(7) ?
NiA N2A C6A 109.0(6) ?
C6A N2A C7A 109.4(8) ?
C6A N2A C10A 112.5(8) ?
C7A N2A C10A 106.6(7) ?
NiA N3A C11A 114.4(7) ?
NiA N3A C12A 123.7(6) ?
C11A N3A C12A 121.0(8) ?
NiA N4A C18A 127.1(6) ?
NiA N4A C25A 111.1(6) ?
C18A N4A C25A 121.6(8) ?
C2 C1 C5 121.3(14) no
C1 C2 C3 119.6(14) no
N1 C3 C2 120.4(15) ?
N1 C4 C5 119.7(12) ?
C1 C5 C4 116.6(11) no
C1 C5 C6 122.5(11) no
C4 C5 C6 120.8(10) no
N2 C6 C5 113.9(9) ?
N2 C7 C8 105.2(7) ?
C7 C8 C9 101.7(7) no
C8 C9 C10 101.6(7) no
N2 C10 C9 104.0(6) ?
N2 C10 C11 112.0(7) ?
C9 C10 C11 111.8(8) no
N3 C11 C10 112.4(8) ?
O1 C11 N3 128.4(10) ?
O1 C11 C10 119.1(9) ?
N3 C12 C17 121.8(8) ?
N3 C12 C13 120.1(9) ?
C13 C12 C17 118.1(9) no
C12 C13 C14 120.7(10) no
C13 C14 C15 121.6(9) no
C14 C15 C16 118.1(10) no
C15 C16 C17 123.1(10) no
C12 C17 C18 124.5(9) no
C12 C17 C16 118.2(9) no
C16 C17 C18 117.1(9) no
C17 C18 C19 118.1(8) no
N4 C18 C17 121.0(8) ?
N4 C18 C19 120.9(7) ?
C18 C19 C24 120.9(8) no
C20 C19 C24 119.3(9) no
C18 C19 C20 119.7(8) no
C19 C20 C21 120.0(9) no
C20 C21 C22 120.6(10) no
C21 C22 C23 119.5(10) no
C22 C23 C24 120.4(9) no
C19 C24 C23 120.2(9) no
N4 C25 C33 104.8(8) ?
C26 C25 C33 109.4(8) no
N4 C25 C26 115.4(8) ?
C25 C26 C27 115.2(9) no
C28 C27 C32 118.1(10) no
C26 C27 C28 121.0(9) no
C26 C27 C32 120.9(9) no
C27 C28 C29 120.8(10) no
C28 C29 C30 119.5(10) no
C29 C30 C31 120.6(10) no
C30 C31 C32 119.2(10) no
C27 C32 C31 121.7(10) no
O2 C33 C25 116.4(8) ?
O3 C33 C25 118.4(10) ?
O2 C33 O3 125.0(11) ?
C5 C1 H1 119.34 no
C2 C1 H1 119.37 no
C3 C2 H2 120.21 no
C1 C2 H2 120.22 no
C2 C3 H3 119.86 no
N1 C3 H3 119.76 no
N1 C4 H4 120.09 no
C5 C4 H4 120.23 no
N2 C6 H6A 108.73 no
N2 C6 H6B 108.80 no
C5 C6 H6A 108.79 no
C5 C6 H6B 108.79 no
H6A C6 H6B 107.65 no
C8 C7 H7A 110.78 no
H7A C7 H7B 108.80 no
N2 C7 H7B 110.70 no
C8 C7 H7B 110.66 no
N2 C7 H7A 110.69 no
C7 C8 H8A 111.46 no
H8A C8 H8B 109.32 no
C9 C8 H8B 111.43 no
C7 C8 H8B 111.35 no
C9 C8 H8A 111.42 no
C10 C9 H9A 111.46 no
C10 C9 H9B 111.58 no
H9A C9 H9B 109.26 no
C8 C9 H9B 111.36 no
C8 C9 H9A 111.42 no
N2 C10 H10 109.62 no
C11 C10 H10 109.58 no
C9 C10 H10 109.67 no
C12 C13 H13 119.63 no
C14 C13 H13 119.70 no
C15 C14 H14 119.20 no
C13 C14 H14 119.23 no
C14 C15 H15 120.92 no
C16 C15 H15 120.96 no
C17 C16 H16 118.49 no
C15 C16 H16 118.40 no
C21 C20 H20 120.00 no
C19 C20 H20 120.04 no
C22 C21 H21 119.66 no
C20 C21 H21 119.74 no
C21 C22 H22 120.18 no
C23 C22 H22 120.29 no
C22 C23 H23 119.82 no
C24 C23 H23 119.79 no
C23 C24 H24 119.90 no
C19 C24 H24 119.94 no
N4 C25 H25 108.95 no
C26 C25 H25 109.05 no
C33 C25 H25 109.00 no
H26A C26 H26B 107.55 no
C25 C26 H26A 108.49 no
C25 C26 H26B 108.52 no
C27 C26 H26B 108.48 no
C27 C26 H26A 108.39 no
C29 C28 H28 119.54 no
C27 C28 H28 119.64 no
C28 C29 H29 120.29 no
C30 C29 H29 120.19 no
C29 C30 H30 119.63 no
C31 C30 H30 119.75 no
C32 C31 H31 120.44 no
C30 C31 H31 120.38 no
C31 C32 H32 119.16 no
C27 C32 H32 119.12 no
C2A C1A C5A 120.7(10) no
C1A C2A C3A 118.6(11) no
N1A C3A C2A 125.6(12) ?
N1A C4A C5A 124.1(11) ?
C1A C5A C4A 116.4(10) no
C1A C5A C6A 120.7(9) no
C4A C5A C6A 122.9(10) no
N2A C6A C5A 113.9(8) ?
N2A C7A C8A 107.3(8) ?
C7A C8A C9A 103.2(8) no
C8A C9A C10A 103.5(8) no
N2A C10A C9A 103.6(7) ?
N2A C10A C11A 111.5(7) ?
C9A C10A C11A 112.0(8) no
O1A C11A N3A 128.9(10) ?
O1A C11A C10A 117.1(9) ?
N3A C11A C10A 113.9(8) ?
N3A C12A C13A 121.5(8) ?
N3A C12A C17A 121.1(8) ?
C13A C12A C17A 117.4(9) no
C12A C13A C14A 121.9(9) no
C13A C14A C15A 120.5(10) no
C14A C15A C16A 119.0(10) no
C15A C16A C17A 122.2(9) no
C12A C17A C16A 119.1(8) no
C12A C17A C18A 124.3(8) no
C16A C17A C18A 116.6(8) no
N4A C18A C17A 122.6(8) ?
N4A C18A C19A 120.7(8) ?
C17A C18A C19A 116.6(7) no
C18A C19A C20A 119.1(9) no
C18A C19A C24A 121.2(8) no
C20A C19A C24A 119.4(9) no
C19A C20A C21A 119.8(10) no
C20A C21A C22A 121.6(10) no
C21A C22A C23A 117.8(10) no
C22A C23A C24A 122.0(10) no
C19A C24A C23A 119.4(9) no
N4A C25A C26A 111.8(8) ?
N4A C25A C33A 107.0(8) ?
C26A C25A C33A 109.7(8) no
C25A C26A C27A 115.2(8) no
C26A C27A C28A 121.4(10) no
C26A C27A C32A 119.1(9) no
C28A C27A C32A 119.6(10) no
C27A C28A C29A 120.5(12) no
C28A C29A C30A 119.2(12) no
C29A C30A C31A 121.5(14) no
C30A C31A C32A 119.0(13) no
C27A C32A C31A 120.2(12) no
O2A C33A O3A 125.8(10) ?
O2A C33A C25A 115.2(8) ?
O3A C33A C25A 119.1(9) ?
C2A C1A H1A 119.66 no
C5A C1A H1A 119.60 no
C1A C2A H2A 120.66 no
C3A C2A H2A 120.72 no
N1A C3A H3A 117.17 no
C2A C3A H3A 117.26 no
N1A C4A H4A 117.85 no
C5A C4A H4A 118.04 no
N2A C6A H6A1 108.79 no
N2A C6A H6A2 108.85 no
C5A C6A H6A1 108.65 no
C5A C6A H6A2 108.67 no
H6A1 C6A H6A2 107.79 no
N2A C7A H7A1 110.18 no
N2A C7A H7A2 110.22 no
C8A C7A H7A1 110.31 no
C8A C7A H7A2 110.39 no
H7A1 C7A H7A2 108.49 no
C7A C8A H8A1 111.15 no
C7A C8A H8A2 111.12 no
C9A C8A H8A1 111.12 no
C9A C8A H8A2 111.00 no
H8A1 C8A H8A2 109.20 no
C8A C9A H9A1 111.06 no
C8A C9A H9A2 111.02 no
C10A C9A H9A1 111.11 no
C10A C9A H9A2 111.15 no
H9A1 C9A H9A2 108.92 no
N2A C10A H10A 109.82 no
C9A C10A H10A 109.82 no
C11A C10A H10A 109.92 no
C12A C13A H13A 119.07 no
C14A C13A H13A 118.98 no
C13A C14A H14A 119.76 no
C15A C14A H14A 119.76 no
C14A C15A H15A 120.53 no
C16A C15A H15A 120.52 no
C15A C16A H16A 118.95 no
C17A C16A H16A 118.86 no
C19A C20A H20A 120.03 no
C21A C20A H20A 120.19 no
C20A C21A H21A 119.23 no
C22A C21A H21A 119.19 no
C21A C22A H22A 121.13 no
C23A C22A H22A 121.10 no
C22A C23A H23A 118.95 no
C24A C23A H23A 119.06 no
C19A C24A H24A 120.31 no
C23A C24A H24A 120.29 no
N4A C25A H25A 109.38 no
C26A C25A H25A 109.40 no
C33A C25A H25A 109.51 no
C25A C26A H26C 108.52 no
C25A C26A H26D 108.38 no
C27A C26A H26C 108.54 no
C27A C26A H26D 108.46 no
H26C C26A H26D 107.54 no
C27A C28A H28A 119.79 no
C29A C28A H28A 119.74 no
C28A C29A H29A 120.51 no
C30A C29A H29A 120.25 no
C29A C30A H30A 119.33 no
C31A C30A H30A 119.13 no
C30A C31A H31A 120.49 no
C32A C31A H31A 120.55 no
C27A C32A H32A 119.83 no
C31A C32A H32A 119.97 no

loop_
_geom_bond_atom_site_label_1
_geom_bond_atom_site_label_2
_geom_bond_site_symmetry_1
_geom_bond_site_symmetry_2
_geom_bond_distance
_geom_bond_publ_flag
Ni N2 . . 1.914(9) yes
Ni N3 . . 1.853(6) yes
Ni N4 . . 1.828(8) yes
Ni O2 . . 1.865(6) yes
Ni N1 . . 5.339(15) yes
NiA N2A . . 1.934(9) yes
NiA N3A . . 1.851(8) yes
NiA N4A . . 1.856(8) yes
NiA O2A . . 1.874(6) yes
NiA N1A . . 5.024(12) yes
O1 C11 . . 1.224(11) ?
O2 C33 . . 1.276(13) ?
O3 C33 . . 1.236(11) ?
O1A C11A . . 1.241(11) ?
O2A C33A . . 1.284(12) ?
O3A C33A . . 1.226(11) ?
N1 C3 . . 1.323(18) ?
N1 C4 . . 1.343(14) ?
N2 C6 . . 1.493(14) ?
N2 C7 . . 1.523(11) ?
N2 C10 . . 1.508(11) ?
N3 C11 . . 1.358(12) ?
N3 C12 . . 1.412(12) ?
N4 C18 . . 1.299(12) ?
N4 C25 . . 1.495(12) ?
N1A C4A . . 1.378(17) ?
N1A C3A . . 1.341(17) ?
N2A C6A . . 1.495(14) ?
N2A C10A . . 1.499(12) ?
N2A C7A . . 1.523(13) ?
N3A C11A . . 1.358(13) ?
N3A C12A . . 1.406(13) ?
N4A C25A . . 1.488(12) ?
N4A C18A . . 1.291(11) ?
C1 C5 . . 1.399(18) no
C1 C2 . . 1.336(15) no
C2 C3 . . 1.347(17) no
C4 C5 . . 1.382(18) no
C5 C6 . . 1.503(15) no
C7 C8 . . 1.531(12) no
C8 C9 . . 1.519(14) no
C9 C10 . . 1.539(11) no
C10 C11 . . 1.500(13) no
C12 C13 . . 1.409(13) no
C12 C17 . . 1.412(14) no
C13 C14 . . 1.400(16) no
C14 C15 . . 1.368(17) no
C15 C16 . . 1.372(14) no
C16 C17 . . 1.416(15) no
C17 C18 . . 1.458(12) no
C18 C19 . . 1.518(13) no
C19 C24 . . 1.390(12) no
C19 C20 . . 1.387(14) no
C20 C21 . . 1.384(14) no
C21 C22 . . 1.378(14) no
C22 C23 . . 1.380(15) no
C23 C24 . . 1.381(14) no
C25 C26 . . 1.527(15) no
C25 C33 . . 1.539(16) no
C26 C27 . . 1.518(15) no
C27 C28 . . 1.385(15) no
C27 C32 . . 1.375(15) no
C28 C29 . . 1.385(15) no
C29 C30 . . 1.375(16) no
C30 C31 . . 1.367(16) no
C31 C32 . . 1.384(15) no
C1 H1 . . 0.95 no
C2 H2 . . 0.95 no
C3 H3 . . 0.95 no
C4 H4 . . 0.95 no
C6 H6A . . 0.99 no
C6 H6B . . 0.99 no
C7 H7A . . 0.99 no
C7 H7B . . 0.99 no
C8 H8A . . 0.99 no
C8 H8B . . 0.99 no
C9 H9A . . 0.99 no
C9 H9B . . 0.99 no
C10 H10 . . 1.00 no
C13 H13 . . 0.95 no
C14 H14 . . 0.95 no
C15 H15 . . 0.95 no
C16 H16 . . 0.95 no
C20 H20 . . 0.95 no
C21 H21 . . 0.95 no
C22 H22 . . 0.95 no
C23 H23 . . 0.95 no
C24 H24 . . 0.95 no
C25 H25 . . 1.00 no
C26 H26B . . 0.99 no
C26 H26A . . 0.99 no
C28 H28 . . 0.95 no
C29 H29 . . 0.95 no
C30 H30 . . 0.95 no
C31 H31 . . 0.95 no
C32 H32 . . 0.95 no
C1A C2A . . 1.349(15) no
C1A C5A . . 1.396(15) no
C2A C3A . . 1.353(18) no
C4A C5A . . 1.387(16) no
C5A C6A . . 1.510(15) no
C7A C8A . . 1.514(15) no
C8A C9A . . 1.528(15) no
C9A C10A . . 1.529(13) no
C10A C11A . . 1.506(13) no
C12A C13A . . 1.406(13) no
C12A C17A . . 1.412(13) no
C13A C14A . . 1.387(15) no
C14A C15A . . 1.377(15) no
C15A C16A . . 1.371(13) no
C16A C17A . . 1.413(11) no
C17A C18A . . 1.469(12) no
C18A C19A . . 1.516(13) no
C19A C20A . . 1.380(14) no
C19A C24A . . 1.384(14) no
C20A C21A . . 1.387(15) no
C21A C22A . . 1.370(16) no
C22A C23A . . 1.380(15) no
C23A C24A . . 1.379(15) no
C25A C26A . . 1.533(15) no
C25A C33A . . 1.544(15) no
C26A C27A . . 1.501(14) no
C27A C28A . . 1.364(14) no
C27A C32A . . 1.383(15) no
C28A C29A . . 1.378(17) no
C29A C30A . . 1.37(2) no
C30A C31A . . 1.36(2) no
C31A C32A . . 1.383(19) no
C1A H1A . . 0.95 no
C2A H2A . . 0.95 no
C3A H3A . . 0.95 no
C4A H4A . . 0.95 no
C6A H6A1 . . 0.99 no
C6A H6A2 . . 0.99 no
C7A H7A1 . . 0.99 no
C7A H7A2 . . 0.99 no
C8A H8A1 . . 0.99 no
C8A H8A2 . . 0.99 no
C9A H9A1 . . 0.99 no
C9A H9A2 . . 0.99 no
C10A H10A . . 1.00 no
C13A H13A . . 0.95 no
C14A H14A . . 0.95 no
C15A H15A . . 0.95 no
C16A H16A . . 0.95 no
C20A H20A . . 0.95 no
C21A H21A . . 0.95 no
C22A H22A . . 0.95 no
C23A H23A . . 0.95 no
C24A H24A . . 0.95 no
C25A H25A . . 1.00 no
C26A H26C . . 0.99 no
C26A H26D . . 0.99 no
C28A H28A . . 0.95 no
C29A H29A . . 0.95 no
C30A H30A . . 0.95 no
C31A H31A . . 0.95 no
C32A H32A . . 0.95 no
